data_1535480
loop_
_publ_author_name
'Moodenbaugh, A.R.'
'Hartt, J.E.'
'Youngblood, R.W.'
'Hurst, J.J.'
'Cox, D.E.'
'Frazer, B.C.'

_publ_section_title
;
 Neutron diffraction study of polycrystalline H2 S O4 and H2 Se O4
;
_journal_name_full 'Physical Review, Serie 3. B - Condensed Matter (18,1978-)'
_journal_page_first 3501
_journal_page_last 3505
_journal_volume 28
_journal_year 1983
_chemical_formula_sum 'H2 O4 S'
_chemical_name_systematic 'H2 S O4'
_space_group_IT_number 15
_symmetry_space_group_name_Hall '-C 2yc'
_symmetry_space_group_name_H-M 'C 1 2/c 1'
_cell_angle_alpha 90
_cell_angle_beta 111.081
_cell_angle_gamma 90
_cell_formula_units_Z 4
_cell_length_a 8.131
_cell_length_b 4.7673
_cell_length_c 8.6335
_cell_volume 312.262
_citation_journal_id_ASTM PRBMDO
_cod_data_source_file Moodenbaugh_PRBMDO_1983_682.cif
_cod_data_source_block H2O4S1
_cod_original_cell_volume 312.2618
_cod_original_formula_sum 'H2 O4 S1'
_cod_database_code 1535480

loop_
_symmetry_equiv_pos_as_xyz
x,y,z
-x,y,-z+1/2
-x,-y,-z
x,-y,z-1/2
x+1/2,y+1/2,z
-x+1/2,y+1/2,-z+1/2
-x+1/2,-y+1/2,-z
x+1/2,-y+1/2,z-1/2

loop_
_atom_site_label
_atom_site_type_symbol
_atom_site_fract_x
_atom_site_fract_y
_atom_site_fract_z
_atom_site_occupancy
_atom_site_U_iso_or_equiv
H1 H+1 -0.14 0.346 0.374 1 0.0
O2 O-2 0.168 -0.089 0.326 1 0.0
O1 O-2 -0.023 0.28 0.375 1 0.0
S1 S+6 0 0.028 0.25 1 0.0
